data_4131097
loop_
_publ_author_name
'Ruccolo, Serge'
'Sattler, Wesley'
'Rong, Yi'
'Parkin, Gerard'

_publ_section_title
;
 Modulation of Zn-C Bond Lengths Induced by Ligand Architecture in Zinc
 Carbatrane Compounds.
;
_journal_issue 44
_journal_name_full 'Journal of the American Chemical Society'
_journal_page_first 14542
_journal_page_last 14545
_journal_paper_doi 10.1021/jacs.6b09250
_journal_volume 138
_journal_year 2016
_chemical_formula_sum 'C27 H30 N6 O2 S3 Zn'
_chemical_formula_weight 632.12
_space_group_crystal_system triclinic
_space_group_IT_number 2
_space_group_name_Hall '-P 1'
_space_group_name_H-M_alt 'P -1'
_atom_sites_solution_hydrogens mixed
_audit_creation_method SHELXL-2014/7
_cell_angle_alpha 87.303(3)
_cell_angle_beta 75.592(3)
_cell_angle_gamma 77.986(3)
_cell_formula_units_Z 2
_cell_length_a 9.9890(19)
_cell_length_b 11.211(2)
_cell_length_c 13.316(3)
_cell_measurement_reflns_used 8390
_cell_measurement_temperature 150(2)
_cell_measurement_theta_max 30.63
_cell_measurement_theta_min 2.34
_cell_volume 1412.7(5)
_computing_cell_refinement 'Bruker SAINT'
_computing_data_collection 'Bruker APEX2'
_computing_data_reduction 'Bruker SAINT'
_computing_molecular_graphics 'Bruker SHELXTL'
_computing_publication_material 'Bruker SHELXTL'
_computing_structure_refinement 'SHELXL-2014/7 (Sheldrick, 2014)'
_computing_structure_solution 'SHELXS-97 (Sheldrick, 2008)'
_diffrn_ambient_temperature 150(2)
_diffrn_measured_fraction_theta_full 1.000
_diffrn_measured_fraction_theta_max 0.987
_diffrn_measurement_device_type 'Bruker APEX-II CCD'
_diffrn_measurement_method '\f and \w scans'
_diffrn_radiation_type MoK\a
_diffrn_radiation_wavelength 0.71073
_diffrn_reflns_av_R_equivalents 0.0489
_diffrn_reflns_av_unetI/netI 0.0642
_diffrn_reflns_Laue_measured_fraction_full 1.000
_diffrn_reflns_Laue_measured_fraction_max 0.987
_diffrn_reflns_limit_h_max 14
_diffrn_reflns_limit_h_min -14
_diffrn_reflns_limit_k_max 16
_diffrn_reflns_limit_k_min -16
_diffrn_reflns_limit_l_max 19
_diffrn_reflns_limit_l_min -19
_diffrn_reflns_number 23268
_diffrn_reflns_point_group_measured_fraction_full 1.000
_diffrn_reflns_point_group_measured_fraction_max 0.987
_diffrn_reflns_theta_full 25.242
_diffrn_reflns_theta_max 30.856
_diffrn_reflns_theta_min 1.579
_exptl_absorpt_coefficient_mu 1.128
_exptl_absorpt_correction_T_max 0.8490
_exptl_absorpt_correction_T_min 0.7504
_exptl_absorpt_correction_type empirical
_exptl_absorpt_process_details sadabs
_exptl_crystal_colour colorless
_exptl_crystal_density_diffrn 1.486
_exptl_crystal_description block
_exptl_crystal_F_000 656
_exptl_crystal_size_max 0.270
_exptl_crystal_size_mid 0.170
_exptl_crystal_size_min 0.150
_refine_diff_density_max 0.426
_refine_diff_density_min -0.347
_refine_diff_density_rms 0.084
_refine_ls_extinction_method none
_refine_ls_goodness_of_fit_ref 1.058
_refine_ls_hydrogen_treatment mixed
_refine_ls_matrix_type full
_refine_ls_number_parameters 361
_refine_ls_number_reflns 8784
_refine_ls_number_restraints 0
_refine_ls_restrained_S_all 1.058
_refine_ls_R_factor_all 0.0716
_refine_ls_R_factor_gt 0.0435
_refine_ls_shift/su_max 0.001
_refine_ls_shift/su_mean 0.000
_refine_ls_structure_factor_coef Fsqd
_refine_ls_weighting_details 'w=1/[\s^2^(Fo^2^)+(0.0434P)^2^] where P=(Fo^2^+2Fc^2^)/3'
_refine_ls_weighting_scheme calc
_refine_ls_wR_factor_gt 0.0957
_refine_ls_wR_factor_ref 0.1063
_reflns_Friedel_coverage 0.000
_reflns_number_gt 6164
_reflns_number_total 8784
_reflns_threshold_expression 'I > 2\s(I)'
_cod_data_source_file tsznophmeH10_2.cif
_cod_data_source_block tszncs10_2
_cod_database_code 4131097
_shelx_shelxl_version_number 2014/7
_shelx_space_group_comment
; 
The symmetry employed for this shelxl refinement is uniquely defined 
by the following loop, which should always be used as a source of 
symmetry information in preference to the above space-group names. 
They are only intended as comments. 
;
_shelx_estimated_absorpt_t_min 0.750
_shelx_estimated_absorpt_t_max 0.849

loop_
_space_group_symop_operation_xyz
'x, y, z'
'-x, -y, -z'

loop_
_atom_site_label
_atom_site_type_symbol
_atom_site_fract_x
_atom_site_fract_y
_atom_site_fract_z
_atom_site_U_iso_or_equiv
_atom_site_adp_type
_atom_site_occupancy
_atom_site_site_symmetry_order
_atom_site_calc_flag
_atom_site_refinement_flags_posn
_atom_site_refinement_flags_adp
Zn Zn 0.20096(3) 0.72665(2) 0.18433(2) 0.02061(8) Uani 1 1 d . .
S1 S 0.12062(6) 0.49471(5) 0.06672(5) 0.03056(14) Uani 1 1 d . .
S2 S 0.05084(7) 0.73978(6) -0.02142(5) 0.02967(14) Uani 1 1 d . .
S3 S -0.12305(6) 0.67112(6) 0.17640(5) 0.02847(13) Uani 1 1 d . .
N11 N 0.32711(19) 0.56257(16) 0.14055(14) 0.0228(4) Uani 1 1 d . .
N12 N 0.3844(2) 0.37693(17) 0.07437(14) 0.0255(4) Uani 1 1 d . .
N21 N 0.22247(19) 0.84624(16) 0.06488(13) 0.0229(4) Uani 1 1 d . .
N22 N 0.1847(2) 0.92843(17) -0.08221(14) 0.0282(4) Uani 1 1 d . .
N31 N 0.01657(19) 0.77015(17) 0.29444(14) 0.0231(4) Uani 1 1 d . .
N32 N -0.20972(19) 0.78425(18) 0.36423(15) 0.0275(4) Uani 1 1 d . .
O1 O 0.31952(16) 0.78333(13) 0.27017(11) 0.0237(3) Uani 1 1 d . .
C1 C 0.0502(2) 0.6524(2) 0.09383(17) 0.0243(5) Uani 1 1 d . .
C11 C 0.2839(2) 0.4784(2) 0.09712(16) 0.0231(4) Uani 1 1 d . .
C13 C 0.4645(2) 0.5112(2) 0.14434(17) 0.0247(5) Uani 1 1 d . .
H13A H 0.5243 0.5501 0.1712 0.030 Uiso 1 1 calc R U
C14 C 0.5005(2) 0.3972(2) 0.10398(17) 0.0276(5) Uani 1 1 d . .
H14A H 0.5885 0.3421 0.0973 0.033 Uiso 1 1 calc R U
C16 C 0.3708(3) 0.2659(2) 0.0288(2) 0.0362(6) Uani 1 1 d . .
H16A H 0.2785 0.2469 0.0617 0.054 Uiso 1 1 calc R U
H16B H 0.4456 0.1984 0.0397 0.054 Uiso 1 1 calc R U
H16C H 0.3792 0.2778 -0.0457 0.054 Uiso 1 1 calc R U
C21 C 0.1566(2) 0.84215(19) -0.00996(16) 0.0234(5) Uani 1 1 d . .
C23 C 0.2956(2) 0.9407(2) 0.03813(18) 0.0270(5) Uani 1 1 d . .
H23A H 0.3528 0.9659 0.0771 0.032 Uiso 1 1 calc R U
C24 C 0.2727(3) 0.9908(2) -0.05151(19) 0.0320(5) Uani 1 1 d . .
H24A H 0.3102 1.0567 -0.0869 0.038 Uiso 1 1 calc R U
C26 C 0.1254(3) 0.9543(2) -0.17239(19) 0.0392(6) Uani 1 1 d . .
H26A H 0.1257 0.8774 -0.2046 0.059 Uiso 1 1 calc R U
H26B H 0.1824 1.0020 -0.2225 0.059 Uiso 1 1 calc R U
H26C H 0.0283 1.0008 -0.1506 0.059 Uiso 1 1 calc R U
C31 C -0.1021(2) 0.74389(19) 0.28282(17) 0.0221(4) Uani 1 1 d . .
C33 C -0.0192(2) 0.8311(2) 0.38874(18) 0.0296(5) Uani 1 1 d . .
H33A H 0.0441 0.8620 0.4182 0.036 Uiso 1 1 calc R U
C34 C -0.1578(3) 0.8396(2) 0.43170(19) 0.0327(5) Uani 1 1 d . .
H34A H -0.2096 0.8766 0.4963 0.039 Uiso 1 1 calc R U
C36 C -0.3566(2) 0.7734(3) 0.3779(2) 0.0383(6) Uani 1 1 d . .
H36A H -0.3594 0.6949 0.3500 0.057 Uiso 1 1 calc R U
H36B H -0.4048 0.8398 0.3411 0.057 Uiso 1 1 calc R U
H36C H -0.4041 0.7783 0.4519 0.057 Uiso 1 1 calc R U
C40 C 0.3163(2) 0.7444(2) 0.36848(17) 0.0223(4) Uani 1 1 d . .
C41 C 0.3042(2) 0.8268(2) 0.44746(17) 0.0251(5) Uani 1 1 d . .
H51A H 0.2980 0.9111 0.4320 0.030 Uiso 1 1 calc R U
C42 C 0.3012(2) 0.7872(2) 0.54803(18) 0.0278(5) Uani 1 1 d . .
H52A H 0.2929 0.8454 0.6000 0.033 Uiso 1 1 calc R U
C43 C 0.3099(2) 0.6654(2) 0.57536(18) 0.0291(5) Uani 1 1 d . .
C44 C 0.3204(3) 0.5845(2) 0.49640(19) 0.0317(5) Uani 1 1 d . .
H54A H 0.3257 0.5004 0.5122 0.038 Uiso 1 1 calc R U
C45 C 0.3236(3) 0.6223(2) 0.39575(18) 0.0291(5) Uani 1 1 d . .
H55A H 0.3308 0.5639 0.3442 0.035 Uiso 1 1 calc R U
C46 C 0.3048(3) 0.6221(3) 0.68482(19) 0.0423(7) Uani 1 1 d . .
H56A H 0.3293 0.6832 0.7235 0.063 Uiso 1 1 calc R U
H56B H 0.3724 0.5448 0.6837 0.063 Uiso 1 1 calc R U
H56C H 0.2095 0.6102 0.7184 0.063 Uiso 1 1 calc R U
O2 O 0.44097(17) 0.96505(15) 0.23652(13) 0.0302(4) Uani 1 1 d . .
C50 C 0.3492(2) 1.0714(2) 0.26893(17) 0.0262(5) Uani 1 1 d . .
C51 C 0.2039(2) 1.0863(2) 0.28097(18) 0.0285(5) Uani 1 1 d . .
H61B H 0.1653 1.0196 0.2679 0.034 Uiso 1 1 calc R U
C52 C 0.1158(3) 1.1975(2) 0.31174(18) 0.0306(5) Uani 1 1 d . .
H62B H 0.0171 1.2057 0.3196 0.037 Uiso 1 1 calc R U
C53 C 0.1671(3) 1.2977(2) 0.33155(18) 0.0308(5) Uani 1 1 d . .
C54 C 0.3117(3) 1.2812(2) 0.32053(18) 0.0328(6) Uani 1 1 d . .
H64B H 0.3499 1.3477 0.3343 0.039 Uiso 1 1 calc R U
C55 C 0.4019(3) 1.1702(2) 0.28996(18) 0.0303(5) Uani 1 1 d . .
H65B H 0.5003 1.1618 0.2834 0.036 Uiso 1 1 calc R U
C56 C 0.0682(3) 1.4177(2) 0.3666(2) 0.0451(7) Uani 1 1 d . .
H66C H 0.1181 1.4702 0.3940 0.068 Uiso 1 1 calc R U
H66E H -0.0129 1.4029 0.4210 0.068 Uiso 1 1 calc R U
H66F H 0.0354 1.4578 0.3076 0.068 Uiso 1 1 calc R U
H1 H 0.394(3) 0.905(3) 0.248(2) 0.042(8) Uiso 1 1 d . .

loop_
_atom_site_aniso_label
_atom_site_aniso_U_11
_atom_site_aniso_U_22
_atom_site_aniso_U_33
_atom_site_aniso_U_23
_atom_site_aniso_U_13
_atom_site_aniso_U_12
Zn 0.01946(13) 0.02203(14) 0.01986(13) 0.00047(10) -0.00515(10) -0.00280(10)
S1 0.0296(3) 0.0245(3) 0.0414(4) -0.0067(3) -0.0183(3) -0.0009(2)
S2 0.0335(3) 0.0346(3) 0.0249(3) 0.0029(2) -0.0138(2) -0.0083(3)
S3 0.0209(3) 0.0362(3) 0.0300(3) -0.0028(2) -0.0080(2) -0.0067(2)
N11 0.0215(9) 0.0247(10) 0.0221(9) 0.0002(7) -0.0075(7) -0.0019(7)
N12 0.0265(10) 0.0232(10) 0.0245(10) -0.0012(8) -0.0067(8) 0.0010(8)
N21 0.0220(9) 0.0232(9) 0.0218(9) 0.0003(7) -0.0051(7) -0.0013(7)
N22 0.0368(11) 0.0252(10) 0.0207(9) 0.0033(8) -0.0081(8) -0.0011(8)
N31 0.0193(9) 0.0278(10) 0.0208(9) -0.0018(8) -0.0041(7) -0.0019(7)
N32 0.0184(9) 0.0364(11) 0.0250(10) 0.0045(8) -0.0026(8) -0.0037(8)
O1 0.0289(8) 0.0231(8) 0.0216(8) 0.0024(6) -0.0092(6) -0.0077(6)
C1 0.0221(11) 0.0244(11) 0.0242(11) -0.0016(9) -0.0053(9) -0.0001(9)
C11 0.0245(11) 0.0235(11) 0.0199(10) 0.0009(8) -0.0061(9) -0.0009(9)
C13 0.0192(10) 0.0315(12) 0.0225(11) 0.0048(9) -0.0068(9) -0.0025(9)
C14 0.0230(11) 0.0311(12) 0.0249(11) 0.0020(9) -0.0060(9) 0.0025(9)
C16 0.0437(15) 0.0228(12) 0.0408(15) -0.0072(11) -0.0144(12) 0.0026(11)
C21 0.0242(11) 0.0221(11) 0.0199(10) -0.0014(8) -0.0027(9) 0.0015(9)
C23 0.0279(12) 0.0244(11) 0.0272(12) -0.0002(9) -0.0042(10) -0.0051(9)
C24 0.0374(14) 0.0264(12) 0.0300(13) 0.0040(10) -0.0041(11) -0.0078(10)
C26 0.0571(18) 0.0334(14) 0.0263(13) 0.0048(11) -0.0172(12) 0.0003(12)
C31 0.0216(11) 0.0198(10) 0.0231(11) 0.0031(8) -0.0045(9) -0.0019(8)
C33 0.0266(12) 0.0371(13) 0.0242(12) -0.0060(10) -0.0062(10) -0.0031(10)
C34 0.0280(12) 0.0393(14) 0.0263(12) -0.0046(11) -0.0034(10) 0.0000(10)
C36 0.0198(12) 0.0549(17) 0.0368(14) 0.0039(12) -0.0030(10) -0.0054(11)
C40 0.0177(10) 0.0256(11) 0.0245(11) -0.0004(9) -0.0052(8) -0.0065(8)
C41 0.0246(11) 0.0256(11) 0.0264(12) -0.0001(9) -0.0074(9) -0.0067(9)
C42 0.0259(12) 0.0345(13) 0.0247(11) -0.0035(10) -0.0081(9) -0.0065(10)
C43 0.0249(12) 0.0386(14) 0.0231(11) 0.0044(10) -0.0069(9) -0.0048(10)
C44 0.0416(14) 0.0243(12) 0.0292(13) 0.0050(10) -0.0109(11) -0.0046(10)
C45 0.0362(13) 0.0254(12) 0.0262(12) -0.0018(9) -0.0086(10) -0.0059(10)
C46 0.0494(17) 0.0513(17) 0.0283(13) 0.0093(12) -0.0161(12) -0.0091(13)
O2 0.0260(9) 0.0255(9) 0.0388(10) 0.0043(7) -0.0064(7) -0.0073(7)
C50 0.0290(12) 0.0262(12) 0.0245(11) 0.0052(9) -0.0080(9) -0.0073(9)
C51 0.0298(12) 0.0295(12) 0.0301(12) 0.0015(10) -0.0109(10) -0.0109(10)
C52 0.0275(12) 0.0353(13) 0.0299(13) 0.0001(10) -0.0078(10) -0.0069(10)
C53 0.0386(14) 0.0276(12) 0.0259(12) 0.0011(10) -0.0064(10) -0.0081(10)
C54 0.0401(14) 0.0288(13) 0.0324(13) -0.0002(10) -0.0056(11) -0.0171(11)
C55 0.0296(12) 0.0347(13) 0.0296(12) 0.0031(10) -0.0065(10) -0.0147(10)
C56 0.0473(17) 0.0344(15) 0.0478(17) -0.0073(13) 0.0000(14) -0.0075(12)

loop_
_atom_type_symbol
_atom_type_description
_atom_type_scat_dispersion_real
_atom_type_scat_dispersion_imag
_atom_type_scat_source
C C 0.0033 0.0016 'International Tables Vol C Tables 4.2.6.8 and 6.1.1.4'
H H 0.0000 0.0000 'International Tables Vol C Tables 4.2.6.8 and 6.1.1.4'
N N 0.0061 0.0033 'International Tables Vol C Tables 4.2.6.8 and 6.1.1.4'
O O 0.0106 0.0060 'International Tables Vol C Tables 4.2.6.8 and 6.1.1.4'
S S 0.1246 0.1234 'International Tables Vol C Tables 4.2.6.8 and 6.1.1.4'
Zn Zn 0.2839 1.4301 'International Tables Vol C Tables 4.2.6.8 and 6.1.1.4'

loop_
_geom_angle_atom_site_label_1
_geom_angle_atom_site_label_2
_geom_angle_atom_site_label_3
_geom_angle
N11 Zn N21 110.37(7)
N11 Zn N31 130.26(8)
N21 Zn N31 114.38(7)
N11 Zn O1 97.80(7)
N21 Zn O1 100.22(7)
N31 Zn O1 94.71(7)
N11 Zn C1 82.27(7)
N21 Zn C1 83.76(8)
N31 Zn C1 82.04(7)
O1 Zn C1 175.68(7)
C11 S1 C1 100.96(11)
C21 S2 C1 101.78(11)
C31 S3 C1 100.86(10)
C11 N11 C13 105.32(19)
C11 N11 Zn 121.63(15)
C13 N11 Zn 133.04(16)
C11 N12 C14 107.17(19)
C11 N12 C16 125.9(2)
C14 N12 C16 126.94(19)
C21 N21 C23 105.61(19)
C21 N21 Zn 119.82(15)
C23 N21 Zn 134.57(15)
C21 N22 C24 107.30(19)
C21 N22 C26 125.9(2)
C24 N22 C26 126.7(2)
C31 N31 C33 105.68(18)
C31 N31 Zn 121.82(15)
C33 N31 Zn 132.47(15)
C31 N32 C34 107.63(19)
C31 N32 C36 126.3(2)
C34 N32 C36 126.0(2)
C40 O1 Zn 121.86(13)
S1 C1 S3 109.65(12)
S1 C1 S2 112.07(12)
S3 C1 S2 111.23(12)
S1 C1 Zn 107.69(10)
S3 C1 Zn 108.72(10)
S2 C1 Zn 107.34(11)
N11 C11 N12 111.5(2)
N11 C11 S1 125.98(17)
N12 C11 S1 122.43(17)
C14 C13 N11 109.5(2)
C13 C14 N12 106.41(19)
N21 C21 N22 110.8(2)
N21 C21 S2 127.24(17)
N22 C21 S2 121.98(17)
C24 C23 N21 109.4(2)
C23 C24 N22 107.0(2)
N31 C31 N32 110.80(19)
N31 C31 S3 126.43(16)
N32 C31 S3 122.74(17)
C34 C33 N31 109.2(2)
C33 C34 N32 106.7(2)
O1 C40 C45 122.1(2)
O1 C40 C41 120.7(2)
C45 C40 C41 117.1(2)
C42 C41 C40 120.9(2)
C41 C42 C43 122.2(2)
C42 C43 C44 116.4(2)
C42 C43 C46 122.4(2)
C44 C43 C46 121.2(2)
C45 C44 C43 122.2(2)
C44 C45 C40 121.2(2)
O2 C50 C55 118.8(2)
O2 C50 C51 122.8(2)
C55 C50 C51 118.4(2)
C52 C51 C50 120.3(2)
C51 C52 C53 122.0(2)
C54 C53 C52 117.1(2)
C54 C53 C56 122.0(2)
C52 C53 C56 120.9(2)
C55 C54 C53 121.8(2)
C54 C55 C50 120.4(2)

loop_
_geom_bond_atom_site_label_1
_geom_bond_atom_site_label_2
_geom_bond_distance
Zn N11 2.0205(18)
Zn N21 2.0305(18)
Zn N31 2.0321(18)
Zn O1 2.0417(15)
Zn C1 2.436(2)
S1 C11 1.748(2)
S1 C1 1.780(2)
S2 C21 1.748(2)
S2 C1 1.781(2)
S3 C31 1.745(2)
S3 C1 1.781(2)
N11 C11 1.325(3)
N11 C13 1.386(3)
N12 C11 1.342(3)
N12 C14 1.378(3)
N12 C16 1.455(3)
N21 C21 1.331(3)
N21 C23 1.393(3)
N22 C21 1.353(3)
N22 C24 1.375(3)
N22 C26 1.458(3)
N31 C31 1.325(3)
N31 C33 1.388(3)
N32 C31 1.341(3)
N32 C34 1.371(3)
N32 C36 1.463(3)
O1 C40 1.355(3)
C13 C14 1.352(3)
C23 C24 1.346(3)
C33 C34 1.345(3)
C40 C45 1.391(3)
C40 C41 1.399(3)
C41 C42 1.386(3)
C42 C43 1.387(3)
C43 C44 1.391(3)
C43 C46 1.506(3)
C44 C45 1.382(3)
O2 C50 1.358(3)
C50 C55 1.389(3)
C50 C51 1.395(3)
C51 C52 1.382(3)
C52 C53 1.389(3)
C53 C54 1.388(3)
C53 C56 1.510(3)
C54 C55 1.387(3)
